data_4109671
loop_
_publ_author_name
'Holger Braunschweig'
'Thomas Kupfer'
'Matthias Lutz'
'Krzysztof Radacki'

_publ_contact_author_address
; Institut fuer Anorganische Chemie
Universitaet Wuerzburg
Am Hubland
97074 Wuerzburg, Germany
;
_publ_contact_author_email H.Braunschweig@mail.uni-wuerzburg.de
_publ_contact_author_fax +49-931-8884623
_publ_contact_author_name 'Prof. Dr. Holger Braunschweig'
_publ_contact_author_phone +49-931-8885260
_publ_section_title
;
 Ansa [1]Trochrocenophanes and Their Related Unstrained 1,1'-Disubstituted
 Counterparts: Synthesis and Electronic Structure
;
_journal_name_full 'Journal of the American Chemical Society'
_journal_page_first 8893
_journal_page_last 8906
_journal_paper_doi 10.1021/ja0724947
_journal_volume 129
_journal_year 2007
_chemical_formula_moiety 'C14 H16 Cr Ge'
_chemical_formula_sum 'C14 H16 Cr Ge'
_chemical_formula_weight 308.86
_chemical_name_common
;
?
;
_chemical_name_systematic
; 
?
;
_space_group_IT_number 14
_symmetry_cell_setting monoclinic
_symmetry_space_group_name_Hall '-P 2yn'
_symmetry_space_group_name_H-M 'P 1 21/n 1'
_atom_sites_solution_hydrogens geom
_atom_sites_solution_primary direct
_atom_sites_solution_secondary difmap
_audit_creation_method SHELXL-97
_cell_angle_alpha 90.00
_cell_angle_beta 92.614(3)
_cell_angle_gamma 90.00
_cell_formula_units_Z 4
_cell_length_a 10.9050(6)
_cell_length_b 7.8237(5)
_cell_length_c 14.4488(8)
_cell_measurement_reflns_used 5628
_cell_measurement_temperature 100(2)
_cell_measurement_theta_max 26.06
_cell_measurement_theta_min 2.29
_cell_volume 1231.45(12)
_computing_cell_refinement 'Saint+ ver. 7.12A (Bruker AXS)'
_computing_data_collection 'APEX2 ver. 1.0-27 (Bruker AXS)'
_computing_data_reduction 'Saint+ ver. 7.12A (Bruker AXS)'
_computing_molecular_graphics 'XP ver. 5.1 (Bruker AXS, 1998)'
_computing_publication_material 'SHELXL-97 (Sheldrick, 1997)'
_computing_structure_refinement 'SHELXL-97 (Sheldrick, 1997)'
_computing_structure_solution 'SHELXS-97 (Sheldrick, 1990)'
_diffrn_ambient_temperature 100(2)
_diffrn_measured_fraction_theta_full 0.999
_diffrn_measured_fraction_theta_max 0.995
_diffrn_measurement_device_type 'CCD area detector'
_diffrn_measurement_method 'phi and omega scans'
_diffrn_radiation_monochromator 'multi-layer mirror'
_diffrn_radiation_source 'rotating anode'
_diffrn_radiation_type MoK\a
_diffrn_radiation_wavelength 0.71073
_diffrn_reflns_av_R_equivalents 0.0492
_diffrn_reflns_av_sigmaI/netI 0.0279
_diffrn_reflns_limit_h_max 13
_diffrn_reflns_limit_h_min -13
_diffrn_reflns_limit_k_max 9
_diffrn_reflns_limit_k_min -9
_diffrn_reflns_limit_l_max 17
_diffrn_reflns_limit_l_min -17
_diffrn_reflns_number 23373
_diffrn_reflns_theta_full 26.00
_diffrn_reflns_theta_max 26.08
_diffrn_reflns_theta_min 2.29
_exptl_absorpt_coefficient_mu 3.291
_exptl_absorpt_correction_T_max 0.9077
_exptl_absorpt_correction_T_min 0.5056
_exptl_absorpt_correction_type multi-scan
_exptl_absorpt_process_details 'Sadabs 2004/1 (Brucker Nonius 2004)'
_exptl_crystal_colour green
_exptl_crystal_density_diffrn 1.666
_exptl_crystal_description needle
_exptl_crystal_F_000 624
_exptl_crystal_size_max 0.24
_exptl_crystal_size_mid 0.06
_exptl_crystal_size_min 0.03
_refine_diff_density_max 0.769
_refine_diff_density_min -0.624
_refine_diff_density_rms 0.095
_refine_ls_extinction_method none
_refine_ls_goodness_of_fit_ref 1.118
_refine_ls_hydrogen_treatment constr
_refine_ls_matrix_type full
_refine_ls_number_parameters 146
_refine_ls_number_reflns 2433
_refine_ls_number_restraints 0
_refine_ls_restrained_S_all 1.118
_refine_ls_R_factor_all 0.0402
_refine_ls_R_factor_gt 0.0338
_refine_ls_shift/su_max 0.001
_refine_ls_shift/su_mean 0.000
_refine_ls_structure_factor_coef Fsqd
_refine_ls_weighting_details 'calc w=1/[\s^2^(Fo^2^)+(0.0299P)^2^+3.4041P] where P=(Fo^2^+2Fc^2^)/3'
_refine_ls_weighting_scheme calc
_refine_ls_wR_factor_gt 0.0791
_refine_ls_wR_factor_ref 0.0818
_reflns_number_gt 2183
_reflns_number_total 2433
_reflns_threshold_expression >2sigma(I)
_cod_data_source_file ja0724947si20070410_071758.cif
_cod_data_source_block solv
_cod_original_sg_symbol_Hall '-P 2yn '
_cod_database_code 4109671

loop_
_symmetry_equiv_pos_as_xyz
'x, y, z'
'-x+1/2, y+1/2, -z+1/2'
'-x, -y, -z'
'x-1/2, -y-1/2, z-1/2'

loop_
_atom_site_label
_atom_site_type_symbol
_atom_site_fract_x
_atom_site_fract_y
_atom_site_fract_z
_atom_site_U_iso_or_equiv
_atom_site_adp_type
_atom_site_occupancy
_atom_site_symmetry_multiplicity
_atom_site_calc_flag
_atom_site_refinement_flags
Cr1 Cr 0.50057(5) -0.04643(7) 0.80439(4) 0.01381(14) Uani 1 1 d .
C21 C 0.3725(3) 0.1486(4) 0.7545(2) 0.0171(7) Uani 1 1 d .
C22 C 0.3096(3) 0.0259(4) 0.8081(2) 0.0171(7) Uani 1 1 d .
H22A H 0.2453 -0.0465 0.7850 0.021 Uiso 1 1 calc R
C23 C 0.3574(3) 0.0285(5) 0.9005(2) 0.0208(7) Uani 1 1 d .
H23A H 0.3305 -0.0396 0.9501 0.025 Uiso 1 1 calc R
C24 C 0.4528(3) 0.1511(5) 0.9059(2) 0.0233(8) Uani 1 1 d .
H24A H 0.5016 0.1794 0.9599 0.028 Uiso 1 1 calc R
C25 C 0.4630(3) 0.2245(4) 0.8168(2) 0.0194(7) Uani 1 1 d .
H25A H 0.5204 0.3099 0.8010 0.023 Uiso 1 1 calc R
C11 C 0.5265(3) -0.0755(4) 0.6611(2) 0.0168(7) Uani 1 1 d .
C12 C 0.4656(3) -0.2230(4) 0.6932(2) 0.0176(7) Uani 1 1 d .
H12A H 0.3996 -0.2629 0.6539 0.021 Uiso 1 1 calc R
C13 C 0.4882(3) -0.3193(4) 0.7746(2) 0.0193(7) Uani 1 1 d .
H13A H 0.4372 -0.4166 0.7807 0.023 Uiso 1 1 calc R
C14 C 0.5750(3) -0.2928(4) 0.8479(3) 0.0204(7) Uani 1 1 d .
H14A H 0.5698 -0.3671 0.8996 0.024 Uiso 1 1 calc R
C15 C 0.6691(3) -0.1687(5) 0.8540(2) 0.0215(7) Uani 1 1 d .
H15A H 0.7191 -0.1687 0.9096 0.026 Uiso 1 1 calc R
C16 C 0.6977(3) -0.0455(5) 0.7877(3) 0.0209(7) Uani 1 1 d .
H16A H 0.7697 0.0194 0.8019 0.025 Uiso 1 1 calc R
C17 C 0.6350(3) -0.0037(5) 0.7027(2) 0.0199(7) Uani 1 1 d .
H17A H 0.6710 0.0855 0.6685 0.024 Uiso 1 1 calc R
Ge1 Ge 0.40670(3) 0.10707(4) 0.62360(2) 0.01634(12) Uani 1 1 d .
C1 C 0.2630(3) 0.0263(5) 0.5521(2) 0.0229(7) Uani 1 1 d .
H1A H 0.2090 0.1232 0.5364 0.034 Uiso 1 1 calc R
H1B H 0.2188 -0.0569 0.5887 0.034 Uiso 1 1 calc R
H1C H 0.2887 -0.0280 0.4950 0.034 Uiso 1 1 calc R
C2 C 0.4804(3) 0.3072(4) 0.5688(2) 0.0223(7) Uani 1 1 d .
H2A H 0.4162 0.3909 0.5523 0.034 Uiso 1 1 calc R
H2B H 0.5222 0.2733 0.5131 0.034 Uiso 1 1 calc R
H2C H 0.5400 0.3582 0.6136 0.034 Uiso 1 1 calc R

loop_
_atom_site_aniso_label
_atom_site_aniso_U_11
_atom_site_aniso_U_22
_atom_site_aniso_U_33
_atom_site_aniso_U_23
_atom_site_aniso_U_13
_atom_site_aniso_U_12
Cr1 0.0111(3) 0.0100(3) 0.0205(3) -0.0009(2) 0.0033(2) 0.00226(19)
C21 0.0138(15) 0.0142(17) 0.0234(17) 0.0000(13) 0.0028(13) 0.0058(12)
C22 0.0119(15) 0.0158(17) 0.0240(17) -0.0003(13) 0.0050(13) 0.0046(13)
C23 0.0185(17) 0.0204(18) 0.0242(18) 0.0007(14) 0.0086(14) 0.0123(14)
C24 0.0259(19) 0.0199(19) 0.0238(18) -0.0053(14) -0.0003(15) 0.0115(15)
C25 0.0213(17) 0.0071(15) 0.0297(18) -0.0038(13) -0.0004(15) 0.0055(13)
C11 0.0166(16) 0.0122(16) 0.0222(17) -0.0022(13) 0.0072(14) 0.0001(13)
C12 0.0166(16) 0.0107(16) 0.0260(17) -0.0057(13) 0.0047(14) 0.0001(13)
C13 0.0171(16) 0.0098(16) 0.0315(19) -0.0008(14) 0.0064(14) 0.0026(13)
C14 0.0204(17) 0.0116(17) 0.0293(18) 0.0006(14) 0.0041(15) 0.0061(13)
C15 0.0151(16) 0.0211(18) 0.0282(18) -0.0022(15) 0.0019(14) 0.0107(14)
C16 0.0092(15) 0.0205(18) 0.0331(19) -0.0047(15) 0.0036(14) 0.0006(13)
C17 0.0132(16) 0.0186(18) 0.0288(19) 0.0004(14) 0.0110(14) -0.0010(13)
Ge1 0.01627(19) 0.01244(19) 0.02058(19) 0.00104(13) 0.00386(14) -0.00175(13)
C1 0.0206(18) 0.0246(19) 0.0236(18) -0.0007(15) 0.0017(14) -0.0034(15)
C2 0.0245(18) 0.0163(18) 0.0267(18) 0.0052(14) 0.0061(15) -0.0045(14)

loop_
_atom_type_symbol
_atom_type_description
_atom_type_scat_dispersion_real
_atom_type_scat_dispersion_imag
_atom_type_scat_source
C C 0.0033 0.0016 'International Tables Vol C Tables 4.2.6.8 and 6.1.1.4'
H H 0.0000 0.0000 'International Tables Vol C Tables 4.2.6.8 and 6.1.1.4'
Cr Cr 0.3209 0.6236 'International Tables Vol C Tables 4.2.6.8 and 6.1.1.4'
Ge Ge 0.1547 1.8001 'International Tables Vol C Tables 4.2.6.8 and 6.1.1.4'

loop_
_geom_angle_atom_site_label_1
_geom_angle_atom_site_label_2
_geom_angle_atom_site_label_3
_geom_angle
C11 Cr1 C12 39.00(12)
C11 Cr1 C17 38.86(13)
C12 Cr1 C17 72.00(13)
C11 Cr1 C22 102.96(13)
C12 Cr1 C22 92.80(13)
C17 Cr1 C22 131.65(13)
C11 Cr1 C15 97.30(13)
C12 Cr1 C15 94.73(13)
C17 Cr1 C15 72.51(13)
C22 Cr1 C15 155.81(13)
C11 Cr1 C25 102.74(13)
C12 Cr1 C25 131.74(13)
C17 Cr1 C25 92.40(14)
C22 Cr1 C25 63.64(13)
C15 Cr1 C25 124.42(14)
C11 Cr1 C21 82.13(13)
C12 Cr1 C21 96.59(13)
C17 Cr1 C21 96.45(13)
C22 Cr1 C21 38.51(13)
C15 Cr1 C21 160.86(14)
C25 Cr1 C21 38.62(13)
C11 Cr1 C14 97.07(13)
C12 Cr1 C14 72.29(13)
C17 Cr1 C14 94.49(13)
C22 Cr1 C14 124.95(13)
C15 Cr1 C14 38.01(13)
C25 Cr1 C14 155.88(14)
C21 Cr1 C14 161.13(13)
C11 Cr1 C16 73.42(13)
C12 Cr1 C16 93.55(13)
C17 Cr1 C16 38.24(14)
C22 Cr1 C16 163.87(14)
C15 Cr1 C16 37.76(14)
C25 Cr1 C16 101.38(14)
C21 Cr1 C16 125.84(13)
C14 Cr1 C16 71.15(13)
C11 Cr1 C13 73.21(13)
C12 Cr1 C13 38.03(13)
C17 Cr1 C13 93.16(13)
C22 Cr1 C13 102.16(13)
C15 Cr1 C13 71.13(13)
C25 Cr1 C13 164.44(13)
C21 Cr1 C13 126.15(13)
C14 Cr1 C13 37.60(13)
C16 Cr1 C13 91.93(13)
C11 Cr1 C24 140.49(13)
C12 Cr1 C24 155.62(13)
C17 Cr1 C24 122.29(14)
C22 Cr1 C24 62.85(13)
C15 Cr1 C24 108.16(13)
C25 Cr1 C24 37.81(13)
C21 Cr1 C24 63.97(13)
C14 Cr1 C24 121.63(13)
C16 Cr1 C24 109.61(14)
C13 Cr1 C24 143.28(14)
C11 Cr1 C23 140.53(13)
C12 Cr1 C23 122.36(13)
C17 Cr1 C23 155.49(14)
C22 Cr1 C23 37.62(13)
C15 Cr1 C23 121.42(13)
C25 Cr1 C23 63.14(14)
C21 Cr1 C23 63.96(13)
C14 Cr1 C23 108.53(13)
C16 Cr1 C23 142.86(14)
C13 Cr1 C23 110.13(13)
C24 Cr1 C23 37.28(14)
C22 C21 C25 105.7(3)
C22 C21 Ge1 121.7(2)
C25 C21 Ge1 121.0(3)
C22 C21 Cr1 70.41(18)
C25 C21 Cr1 70.62(18)
Ge1 C21 Cr1 93.19(13)
C23 C22 C21 109.7(3)
C23 C22 Cr1 73.29(19)
C21 C22 Cr1 71.08(18)
C23 C22 H22A 125.1
C21 C22 H22A 125.1
Cr1 C22 H22A 122.1
C22 C23 C24 107.5(3)
C22 C23 Cr1 69.09(18)
C24 C23 Cr1 71.12(19)
C22 C23 H23A 126.3
C24 C23 H23A 126.3
Cr1 C23 H23A 125.1
C23 C24 C25 108.2(3)
C23 C24 Cr1 71.6(2)
C25 C24 Cr1 69.51(19)
C23 C24 H24A 125.9
C25 C24 H24A 125.9
Cr1 C24 H24A 124.6
C24 C25 C21 108.8(3)
C24 C25 Cr1 72.68(19)
C21 C25 Cr1 70.76(18)
C24 C25 H25A 125.6
C21 C25 H25A 125.6
Cr1 C25 H25A 122.6
C17 C11 C12 125.2(3)
C17 C11 Ge1 110.8(2)
C12 C11 Ge1 111.2(2)
C17 C11 Cr1 71.87(19)
C12 C11 Cr1 71.44(19)
Ge1 C11 Cr1 94.23(13)
C13 C12 C11 129.9(3)
C13 C12 Cr1 72.6(2)
C11 C12 Cr1 69.56(19)
C13 C12 H12A 115.1
C11 C12 H12A 115.1
Cr1 C12 H12A 140.0
C14 C13 C12 129.6(3)
C14 C13 Cr1 70.90(19)
C12 C13 Cr1 69.40(19)
C14 C13 H13A 115.2
C12 C13 H13A 115.2
Cr1 C13 H13A 142.9
C13 C14 C15 127.7(3)
C13 C14 Cr1 71.50(19)
C15 C14 Cr1 70.70(19)
C13 C14 H14A 116.1
C15 C14 H14A 116.1
Cr1 C14 H14A 137.3
C16 C15 C14 127.8(3)
C16 C15 Cr1 71.48(19)
C14 C15 Cr1 71.30(19)
C16 C15 H15A 116.1
C14 C15 H15A 116.1
Cr1 C15 H15A 136.5
C15 C16 C17 129.6(3)
C15 C16 Cr1 70.77(19)
C17 C16 Cr1 69.91(19)
C15 C16 H16A 115.2
C17 C16 H16A 115.2
Cr1 C16 H16A 142.1
C16 C17 C11 129.5(3)
C16 C17 Cr1 71.9(2)
C11 C17 Cr1 69.27(18)
C16 C17 H17A 115.2
C11 C17 H17A 115.2
Cr1 C17 H17A 141.3
C1 Ge1 C2 112.55(16)
C1 Ge1 C21 112.37(15)
C2 Ge1 C21 110.94(15)
C1 Ge1 C11 114.46(15)
C2 Ge1 C11 114.17(15)
C21 Ge1 C11 90.45(13)
Ge1 C1 H1A 109.5
Ge1 C1 H1B 109.5
H1A C1 H1B 109.5
Ge1 C1 H1C 109.5
H1A C1 H1C 109.5
H1B C1 H1C 109.5
Ge1 C2 H2A 109.5
Ge1 C2 H2B 109.5
H2A C2 H2B 109.5
Ge1 C2 H2C 109.5
H2A C2 H2C 109.5
H2B C2 H2C 109.5

loop_
_geom_bond_atom_site_label_1
_geom_bond_atom_site_label_2
_geom_bond_distance
Cr1 C11 2.115(3)
Cr1 C12 2.139(3)
Cr1 C17 2.149(3)
Cr1 C22 2.161(3)
Cr1 C15 2.165(3)
Cr1 C25 2.168(3)
Cr1 C21 2.170(3)
Cr1 C14 2.173(3)
Cr1 C16 2.174(3)
Cr1 C13 2.181(3)
Cr1 C24 2.209(3)
Cr1 C23 2.216(3)
C21 C22 1.428(5)
C21 C25 1.434(5)
C21 Ge1 1.971(3)
C22 C23 1.412(5)
C22 H22A 0.9500
C23 C24 1.414(5)
C23 H23A 0.9500
C24 C25 1.419(5)
C24 H24A 0.9500
C25 H25A 0.9500
C11 C17 1.419(5)
C11 C12 1.420(5)
C11 Ge1 1.994(3)
C12 C13 1.408(5)
C12 H12A 0.9500
C13 C14 1.403(5)
C13 H13A 0.9500
C14 C15 1.413(5)
C14 H14A 0.9500
C15 C16 1.404(5)
C15 H15A 0.9500
C16 C17 1.416(5)
C16 H16A 0.9500
C17 H17A 0.9500
Ge1 C1 1.943(3)
Ge1 C2 1.945(3)
C1 H1A 0.9800
C1 H1B 0.9800
C1 H1C 0.9800
C2 H2A 0.9800
C2 H2B 0.9800
C2 H2C 0.9800

loop_
_geom_torsion_atom_site_label_1
_geom_torsion_atom_site_label_2
_geom_torsion_atom_site_label_3
_geom_torsion_atom_site_label_4
_geom_torsion
C11 Cr1 C21 C22 122.5(2)
C12 Cr1 C21 C22 86.2(2)
C17 Cr1 C21 C22 158.7(2)
C15 Cr1 C21 C22 -147.9(4)
C25 Cr1 C21 C22 -115.5(3)
C14 Cr1 C21 C22 33.7(5)
C16 Cr1 C21 C22 -174.57(19)
C13 Cr1 C21 C22 60.0(2)
C24 Cr1 C21 C22 -78.4(2)
C23 Cr1 C21 C22 -36.7(2)
C11 Cr1 C21 C25 -122.0(2)
C12 Cr1 C21 C25 -158.3(2)
C17 Cr1 C21 C25 -85.8(2)
C22 Cr1 C21 C25 115.5(3)
C15 Cr1 C21 C25 -32.4(5)
C14 Cr1 C21 C25 149.2(4)
C16 Cr1 C21 C25 -59.1(3)
C13 Cr1 C21 C25 175.5(2)
C24 Cr1 C21 C25 37.1(2)
C23 Cr1 C21 C25 78.8(2)
C11 Cr1 C21 Ge1 -0.12(13)
C12 Cr1 C21 Ge1 -36.43(15)
C17 Cr1 C21 Ge1 36.11(15)
C22 Cr1 C21 Ge1 -122.6(2)
C15 Cr1 C21 Ge1 89.5(4)
C25 Cr1 C21 Ge1 121.9(2)
C14 Cr1 C21 Ge1 -88.9(4)
C16 Cr1 C21 Ge1 62.80(19)
C13 Cr1 C21 Ge1 -62.59(19)
C24 Cr1 C21 Ge1 159.00(18)
C23 Cr1 C21 Ge1 -159.33(18)
C25 C21 C22 C23 1.3(4)
Ge1 C21 C22 C23 144.9(2)
Cr1 C21 C22 C23 63.5(2)
C25 C21 C22 Cr1 -62.2(2)
Ge1 C21 C22 Cr1 81.3(2)
C11 Cr1 C22 C23 -177.4(2)
C12 Cr1 C22 C23 144.5(2)
C17 Cr1 C22 C23 -147.2(2)
C15 Cr1 C22 C23 36.4(4)
C25 Cr1 C22 C23 -79.4(2)
C21 Cr1 C22 C23 -118.4(3)
C14 Cr1 C22 C23 74.2(3)
C16 Cr1 C22 C23 -102.4(5)
C13 Cr1 C22 C23 107.3(2)
C24 Cr1 C22 C23 -36.9(2)
C11 Cr1 C22 C21 -59.0(2)
C12 Cr1 C22 C21 -97.1(2)
C17 Cr1 C22 C21 -28.8(3)
C15 Cr1 C22 C21 154.8(3)
C25 Cr1 C22 C21 39.0(2)
C14 Cr1 C22 C21 -167.35(19)
C16 Cr1 C22 C21 16.0(6)
C13 Cr1 C22 C21 -134.3(2)
C24 Cr1 C22 C21 81.5(2)
C23 Cr1 C22 C21 118.4(3)
C21 C22 C23 C24 -1.1(4)
Cr1 C22 C23 C24 61.1(2)
C21 C22 C23 Cr1 -62.1(2)
C11 Cr1 C23 C22 4.0(3)
C12 Cr1 C23 C22 -43.3(3)
C17 Cr1 C23 C22 77.2(4)
C15 Cr1 C23 C22 -163.4(2)
C25 Cr1 C23 C22 80.9(2)
C21 Cr1 C23 C22 37.6(2)
C14 Cr1 C23 C22 -123.7(2)
C16 Cr1 C23 C22 153.3(2)
C13 Cr1 C23 C22 -83.8(2)
C24 Cr1 C23 C22 118.1(3)
C11 Cr1 C23 C24 -114.1(2)
C12 Cr1 C23 C24 -161.4(2)
C17 Cr1 C23 C24 -40.9(4)
C22 Cr1 C23 C24 -118.1(3)
C15 Cr1 C23 C24 78.5(2)
C25 Cr1 C23 C24 -37.2(2)
C21 Cr1 C23 C24 -80.5(2)
C14 Cr1 C23 C24 118.2(2)
C16 Cr1 C23 C24 35.2(3)
C13 Cr1 C23 C24 158.1(2)
C22 C23 C24 C25 0.4(4)
Cr1 C23 C24 C25 60.1(2)
C22 C23 C24 Cr1 -59.8(2)
C11 Cr1 C24 C23 114.2(2)
C12 Cr1 C24 C23 40.7(4)
C17 Cr1 C24 C23 161.3(2)
C22 Cr1 C24 C23 37.2(2)
C15 Cr1 C24 C23 -118.3(2)
C25 Cr1 C24 C23 118.4(3)
C21 Cr1 C24 C23 80.5(2)
C14 Cr1 C24 C23 -78.9(2)
C16 Cr1 C24 C23 -158.3(2)
C13 Cr1 C24 C23 -35.8(3)
C11 Cr1 C24 C25 -4.2(3)
C12 Cr1 C24 C25 -77.7(4)
C17 Cr1 C24 C25 42.8(3)
C22 Cr1 C24 C25 -81.2(2)
C15 Cr1 C24 C25 123.2(2)
C21 Cr1 C24 C25 -37.9(2)
C14 Cr1 C24 C25 162.7(2)
C16 Cr1 C24 C25 83.3(2)
C13 Cr1 C24 C25 -154.2(2)
C23 Cr1 C24 C25 -118.4(3)
C23 C24 C25 C21 0.5(4)
Cr1 C24 C25 C21 61.9(2)
C23 C24 C25 Cr1 -61.5(2)
C22 C21 C25 C24 -1.1(4)
Ge1 C21 C25 C24 -144.9(2)
Cr1 C21 C25 C24 -63.1(2)
C22 C21 C25 Cr1 62.1(2)
Ge1 C21 C25 Cr1 -81.8(2)
C11 Cr1 C25 C24 177.3(2)
C12 Cr1 C25 C24 147.3(2)
C17 Cr1 C25 C24 -144.9(2)
C22 Cr1 C25 C24 78.9(2)
C15 Cr1 C25 C24 -74.5(2)
C21 Cr1 C25 C24 117.8(3)
C14 Cr1 C25 C24 -38.3(4)
C16 Cr1 C25 C24 -107.4(2)
C13 Cr1 C25 C24 104.2(5)
C23 Cr1 C25 C24 36.7(2)
C11 Cr1 C25 C21 59.5(2)
C12 Cr1 C25 C21 29.5(3)
C17 Cr1 C25 C21 97.3(2)
C22 Cr1 C25 C21 -38.8(2)
C15 Cr1 C25 C21 167.7(2)
C14 Cr1 C25 C21 -156.1(3)
C16 Cr1 C25 C21 134.8(2)
C13 Cr1 C25 C21 -13.5(6)
C24 Cr1 C25 C21 -117.8(3)
C23 Cr1 C25 C21 -81.1(2)
C12 Cr1 C11 C17 -138.6(3)
C22 Cr1 C11 C17 143.2(2)
C15 Cr1 C11 C17 -50.1(2)
C25 Cr1 C11 C17 77.8(2)
C21 Cr1 C11 C17 110.6(2)
C14 Cr1 C11 C17 -88.4(2)
C16 Cr1 C11 C17 -20.5(2)
C13 Cr1 C11 C17 -117.8(2)
C24 Cr1 C11 C17 80.4(3)
C23 Cr1 C11 C17 140.7(2)
C17 Cr1 C11 C12 138.6(3)
C22 Cr1 C11 C12 -78.2(2)
C15 Cr1 C11 C12 88.5(2)
C25 Cr1 C11 C12 -143.67(19)
C21 Cr1 C11 C12 -110.8(2)
C14 Cr1 C11 C12 50.2(2)
C16 Cr1 C11 C12 118.1(2)
C13 Cr1 C11 C12 20.80(19)
C24 Cr1 C11 C12 -141.0(2)
C23 Cr1 C11 C12 -80.7(3)
C12 Cr1 C11 Ge1 110.9(2)
C17 Cr1 C11 Ge1 -110.5(2)
C22 Cr1 C11 Ge1 32.72(15)
C15 Cr1 C11 Ge1 -160.58(14)
C25 Cr1 C11 Ge1 -32.75(15)
C21 Cr1 C11 Ge1 0.12(13)
C14 Cr1 C11 Ge1 161.10(13)
C16 Cr1 C11 Ge1 -131.02(15)
C13 Cr1 C11 Ge1 131.71(15)
C24 Cr1 C11 Ge1 -30.1(3)
C23 Cr1 C11 Ge1 30.2(3)
C17 C11 C12 C13 7.0(6)
Ge1 C11 C12 C13 -130.6(3)
Cr1 C11 C12 C13 -43.3(3)
C17 C11 C12 Cr1 50.3(3)
Ge1 C11 C12 Cr1 -87.33(17)
C11 Cr1 C12 C13 146.5(3)
C17 Cr1 C12 C13 120.6(2)
C22 Cr1 C12 C13 -106.2(2)
C15 Cr1 C12 C13 50.8(2)
C25 Cr1 C12 C13 -162.7(2)
C21 Cr1 C12 C13 -144.7(2)
C14 Cr1 C12 C13 19.67(19)
C16 Cr1 C12 C13 88.6(2)
C24 Cr1 C12 C13 -109.3(3)
C23 Cr1 C12 C13 -81.4(2)
C17 Cr1 C12 C11 -25.88(19)
C22 Cr1 C12 C11 107.2(2)
C15 Cr1 C12 C11 -95.8(2)
C25 Cr1 C12 C11 50.8(3)
C21 Cr1 C12 C11 68.8(2)
C14 Cr1 C12 C11 -126.8(2)
C16 Cr1 C12 C11 -57.9(2)
C13 Cr1 C12 C11 -146.5(3)
C24 Cr1 C12 C11 104.2(3)
C23 Cr1 C12 C11 132.0(2)
C11 C12 C13 C14 2.2(6)
Cr1 C12 C13 C14 -40.1(3)
C11 C12 C13 Cr1 42.3(3)
C11 Cr1 C13 C14 127.0(2)
C12 Cr1 C13 C14 148.3(3)
C17 Cr1 C13 C14 93.3(2)
C22 Cr1 C13 C14 -132.9(2)
C15 Cr1 C13 C14 23.0(2)
C25 Cr1 C13 C14 -156.0(5)
C21 Cr1 C13 C14 -166.4(2)
C16 Cr1 C13 C14 55.0(2)
C24 Cr1 C13 C14 -72.4(3)
C23 Cr1 C13 C14 -94.5(2)
C11 Cr1 C13 C12 -21.26(19)
C17 Cr1 C13 C12 -55.0(2)
C22 Cr1 C13 C12 78.8(2)
C15 Cr1 C13 C12 -125.4(2)
C25 Cr1 C13 C12 55.7(6)
C21 Cr1 C13 C12 45.3(2)
C14 Cr1 C13 C12 -148.3(3)
C16 Cr1 C13 C12 -93.3(2)
C24 Cr1 C13 C12 139.3(2)
C23 Cr1 C13 C12 117.2(2)
C12 C13 C14 C15 -6.0(6)
Cr1 C13 C14 C15 -45.6(3)
C12 C13 C14 Cr1 39.7(3)
C11 Cr1 C14 C13 -50.4(2)
C12 Cr1 C14 C13 -19.9(2)
C17 Cr1 C14 C13 -89.3(2)
C22 Cr1 C14 C13 60.9(2)
C15 Cr1 C14 C13 -143.2(3)
C25 Cr1 C14 C13 164.5(3)
C21 Cr1 C14 C13 36.0(5)
C16 Cr1 C14 C13 -120.1(2)
C24 Cr1 C14 C13 138.0(2)
C23 Cr1 C14 C13 99.2(2)
C11 Cr1 C14 C15 92.8(2)
C12 Cr1 C14 C15 123.3(2)
C17 Cr1 C14 C15 53.8(2)
C22 Cr1 C14 C15 -155.9(2)
C25 Cr1 C14 C15 -52.3(4)
C21 Cr1 C14 C15 179.2(4)
C16 Cr1 C14 C15 23.1(2)
C13 Cr1 C14 C15 143.2(3)
C24 Cr1 C14 C15 -78.8(2)
C23 Cr1 C14 C15 -117.6(2)
C13 C14 C15 C16 -0.7(6)
Cr1 C14 C15 C16 -46.6(3)
C13 C14 C15 Cr1 45.9(3)
C11 Cr1 C15 C16 50.6(2)
C12 Cr1 C15 C16 89.7(2)
C17 Cr1 C15 C16 20.3(2)
C22 Cr1 C15 C16 -162.6(3)
C25 Cr1 C15 C16 -60.4(3)
C21 Cr1 C15 C16 -36.5(5)
C14 Cr1 C15 C16 142.7(3)
C13 Cr1 C15 C16 120.0(2)
C24 Cr1 C15 C16 -98.8(2)
C23 Cr1 C15 C16 -137.5(2)
C11 Cr1 C15 C14 -92.1(2)
C12 Cr1 C15 C14 -53.0(2)
C17 Cr1 C15 C14 -122.4(2)
C22 Cr1 C15 C14 54.7(4)
C25 Cr1 C15 C14 156.9(2)
C21 Cr1 C15 C14 -179.2(4)
C16 Cr1 C15 C14 -142.7(3)
C13 Cr1 C15 C14 -22.7(2)
C24 Cr1 C15 C14 118.5(2)
C23 Cr1 C15 C14 79.8(2)
C14 C15 C16 C17 6.0(6)
Cr1 C15 C16 C17 -40.5(3)
C14 C15 C16 Cr1 46.6(3)
C11 Cr1 C16 C15 -126.9(2)
C12 Cr1 C16 C15 -93.1(2)
C17 Cr1 C16 C15 -147.8(3)
C22 Cr1 C16 C15 153.8(4)
C25 Cr1 C16 C15 133.0(2)
C21 Cr1 C16 C15 166.1(2)
C14 Cr1 C16 C15 -23.2(2)
C13 Cr1 C16 C15 -55.1(2)
C24 Cr1 C16 C15 94.6(2)
C23 Cr1 C16 C15 72.8(3)
C11 Cr1 C16 C17 20.8(2)
C12 Cr1 C16 C17 54.6(2)
C22 Cr1 C16 C17 -58.4(5)
C15 Cr1 C16 C17 147.8(3)
C25 Cr1 C16 C17 -79.3(2)
C21 Cr1 C16 C17 -46.2(3)
C14 Cr1 C16 C17 124.5(2)
C13 Cr1 C16 C17 92.6(2)
C24 Cr1 C16 C17 -117.7(2)
C23 Cr1 C16 C17 -139.4(2)
C15 C16 C17 C11 -0.3(6)
Cr1 C16 C17 C11 -41.1(3)
C15 C16 C17 Cr1 40.8(3)
C12 C11 C17 C16 -8.2(6)
Ge1 C11 C17 C16 129.6(3)
Cr1 C11 C17 C16 41.9(3)
C12 C11 C17 Cr1 -50.1(3)
Ge1 C11 C17 Cr1 87.63(17)
C11 Cr1 C17 C16 -147.1(3)
C12 Cr1 C17 C16 -121.2(2)
C22 Cr1 C17 C16 161.5(2)
C15 Cr1 C17 C16 -20.0(2)
C25 Cr1 C17 C16 105.4(2)
C21 Cr1 C17 C16 144.0(2)
C14 Cr1 C17 C16 -51.4(2)
C13 Cr1 C17 C16 -89.1(2)
C24 Cr1 C17 C16 80.8(2)
C23 Cr1 C17 C16 108.7(3)
C12 Cr1 C17 C11 25.96(19)
C22 Cr1 C17 C11 -51.3(3)
C15 Cr1 C17 C11 127.1(2)
C25 Cr1 C17 C11 -107.4(2)
C21 Cr1 C17 C11 -68.9(2)
C14 Cr1 C17 C11 95.7(2)
C16 Cr1 C17 C11 147.1(3)
C13 Cr1 C17 C11 58.0(2)
C24 Cr1 C17 C11 -132.1(2)
C23 Cr1 C17 C11 -104.1(3)
C22 C21 Ge1 C1 48.1(3)
C25 C21 Ge1 C1 -173.8(3)
Cr1 C21 Ge1 C1 116.94(15)
C22 C21 Ge1 C2 175.0(3)
C25 C21 Ge1 C2 -46.8(3)
Cr1 C21 Ge1 C2 -116.08(15)
C22 C21 Ge1 C11 -68.7(3)
C25 C21 Ge1 C11 69.4(3)
Cr1 C21 Ge1 C11 0.13(14)
C17 C11 Ge1 C1 172.7(2)
C12 C11 Ge1 C1 -43.4(3)
Cr1 C11 Ge1 C1 -115.08(15)
C17 C11 Ge1 C2 41.0(3)
C12 C11 Ge1 C2 -175.1(2)
Cr1 C11 Ge1 C2 113.16(15)
C17 C11 Ge1 C21 -72.3(2)
C12 C11 Ge1 C21 71.6(3)
Cr1 C11 Ge1 C21 -0.13(14)
